data_7105906
loop_
_publ_author_name
'Noelia Fuentes'
'Luis Alvarez de Cienfuegos'
'Andres Parra'
'Duane Choquesillo-Lazarte'
'Juan Manuel Garcia-Ruiz'
'M. Luisa Marcos'
'Elena Bunuel'
'Maria Ribagorda'
'M Carmen Carreno'
'Diego J. Cardenas'
'Juan M. Cuerva'

_publ_section_title
;
 on/off Electrochemical switches based on quinone-bisketals
;
_journal_name_full Chem.Commun.
_journal_page_first 1586
_journal_paper_doi 10.1039/c0cc04388e
_journal_volume 47
_journal_year 2011
_chemical_formula_moiety 'C26 H24 O4'
_chemical_formula_sum 'C26 H24 O4'
_chemical_formula_weight 400.45
_chemical_name_systematic
;
?
;
_space_group_IT_number 2
_symmetry_cell_setting triclinic
_symmetry_space_group_name_Hall '-P 1'
_symmetry_space_group_name_H-M 'P -1'
_atom_sites_solution_hydrogens geom
_atom_sites_solution_primary direct
_atom_sites_solution_secondary difmap
_audit_creation_method SHELXL-97
_cell_angle_alpha 87.87(2)
_cell_angle_beta 80.36(3)
_cell_angle_gamma 86.62(3)
_cell_formula_units_Z 4
_cell_length_a 10.786(2)
_cell_length_b 12.3380(18)
_cell_length_c 16.619(3)
_cell_measurement_temperature 100(2)
_cell_volume 2175.8(7)
_computing_cell_refinement 'HKL2000 (Otwinowski & Minor, 1997)'
_computing_data_collection 'MxCube (ESRF, 2006)'
_computing_data_reduction 'HKL2000 (Otwinowski & Minor, 1997)'
_computing_structure_refinement 'SHELXL-97 (Sheldrick, 2008)'
_computing_structure_solution 'SHELXS-97 (Sheldrick, 2008)'
_diffrn_ambient_temperature 100(2)
_diffrn_detector 'CCD plate'
_diffrn_detector_area_resol_mean 9.6
_diffrn_measured_fraction_theta_full 0.926
_diffrn_measured_fraction_theta_max 0.926
_diffrn_measurement_device_type 'Single-axis HUBER diffractometer'
_diffrn_measurement_method 'CCD rotation images, thick slices'
_diffrn_radiation_detector 'ADSC Q210r CCD (binned mode)'
_diffrn_radiation_monochromator 'Si 111'
_diffrn_radiation_probe x-ray
_diffrn_radiation_wavelength 0.75130
_diffrn_reflns_av_R_equivalents 0.0000
_diffrn_reflns_av_sigmaI/netI 0.0426
_diffrn_reflns_limit_h_max 12
_diffrn_reflns_limit_h_min -12
_diffrn_reflns_limit_k_max 14
_diffrn_reflns_limit_k_min 0
_diffrn_reflns_limit_l_max 19
_diffrn_reflns_limit_l_min -19
_diffrn_reflns_number 7243
_diffrn_reflns_theta_full 26.75
_diffrn_reflns_theta_max 26.75
_diffrn_reflns_theta_min 1.75
_diffrn_source synchrotron
_diffrn_source_type 'ESRF-CRG BM16'
_exptl_absorpt_coefficient_mu 0.082
_exptl_crystal_density_diffrn 1.223
_exptl_crystal_density_method 'not measured'
_exptl_crystal_F_000 848
_refine_diff_density_max 0.234
_refine_diff_density_min -0.322
_refine_diff_density_rms 0.049
_refine_ls_extinction_method none
_refine_ls_goodness_of_fit_ref 1.011
_refine_ls_hydrogen_treatment constr
_refine_ls_matrix_type full
_refine_ls_number_parameters 549
_refine_ls_number_reflns 7243
_refine_ls_number_restraints 0
_refine_ls_restrained_S_all 1.011
_refine_ls_R_factor_all 0.0540
_refine_ls_R_factor_gt 0.0506
_refine_ls_shift/su_max 0.000
_refine_ls_shift/su_mean 0.000
_refine_ls_structure_factor_coef Fsqd
_refine_ls_weighting_details 'calc w=1/[\s^2^(Fo^2^)+(0.0921P)^2^+0.7334P] where P=(Fo^2^+2Fc^2^)/3'
_refine_ls_weighting_scheme calc
_refine_ls_wR_factor_gt 0.1421
_refine_ls_wR_factor_ref 0.1462
_reflns_number_gt 6580
_reflns_number_total 7243
_reflns_threshold_expression >2sigma(I)
_cod_data_source_file C0CC04388E.TXT
_cod_data_source_block compound2a
_cod_depositor_comments
;
The following automatic conversions were performed:

'_symmetry_cell_setting' value 'Triclinic' changed to 'triclinic'
according to the built-in table from CIF Core dictionary named
'cif_core.dic' version 2.4.1 from 2010-06-29.

Automatic conversion script
Id: cif_fix_values 1646 2011-03-28 12:23:43Z adriana 
;
_cod_original_cell_volume 2175.8(6)
_cod_original_sg_symbol_H-M P-1
_cod_database_code 7105906

loop_
_symmetry_equiv_pos_as_xyz
'x, y, z'
'-x, -y, -z'

loop_
_atom_site_label
_atom_site_type_symbol
_atom_site_fract_x
_atom_site_fract_y
_atom_site_fract_z
_atom_site_U_iso_or_equiv
_atom_site_adp_type
_atom_site_occupancy
_atom_site_symmetry_multiplicity
_atom_site_calc_flag
_atom_site_refinement_flags
_atom_site_disorder_assembly
_atom_site_disorder_group
C1 C 0.35279(16) -0.30382(13) -0.03994(10) 0.0327(4) Uani 1 1 d . . .
H1 H 0.4278 -0.2814 -0.0241 0.039 Uiso 1 1 calc R . .
C2 C 0.36002(18) -0.37492(13) -0.10289(11) 0.0381(4) Uani 1 1 d . . .
H2 H 0.4399 -0.4017 -0.1301 0.046 Uiso 1 1 calc R . .
C3 C 0.25136(19) -0.40727(14) -0.12645(11) 0.0406(4) Uani 1 1 d . . .
H3 H 0.2566 -0.4566 -0.1696 0.049 Uiso 1 1 calc R . .
C4 C 0.13482(19) -0.36795(15) -0.08731(12) 0.0434(4) Uani 1 1 d . . .
H4 H 0.0602 -0.3897 -0.1040 0.052 Uiso 1 1 calc R . .
C5 C 0.12680(16) -0.29693(13) -0.02376(11) 0.0348(4) Uani 1 1 d . . .
H5 H 0.0466 -0.2704 0.0031 0.042 Uiso 1 1 calc R . .
C6 C 0.23539(15) -0.26442(11) 0.00085(9) 0.0265(3) Uani 1 1 d . . .
C7 C 0.22846(14) -0.19491(11) 0.06886(9) 0.0260(3) Uani 1 1 d . . .
C8 C 0.22520(14) -0.14046(11) 0.12770(10) 0.0265(3) Uani 1 1 d . . .
C9 C 0.22754(14) -0.07673(11) 0.19738(9) 0.0250(3) Uani 1 1 d . . .
C10 C 0.10100(14) -0.04144(11) 0.24692(10) 0.0265(3) Uani 1 1 d . . .
O11 O 0.04430(10) -0.13924(8) 0.27486(7) 0.0310(3) Uani 1 1 d . . .
C12 C -0.07668(17) -0.12696(14) 0.32629(11) 0.0403(4) Uani 1 1 d . . .
H12A H -0.0654 -0.1075 0.3811 0.060 Uiso 1 1 calc R . .
H12B H -0.1190 -0.1955 0.3295 0.060 Uiso 1 1 calc R . .
H12C H -0.1281 -0.0695 0.3033 0.060 Uiso 1 1 calc R . .
O13 O 0.02109(10) 0.01035(8) 0.19584(7) 0.0299(3) Uani 1 1 d . . .
C14 C 0.06261(16) 0.11096(12) 0.15780(11) 0.0334(4) Uani 1 1 d . . .
H14A H 0.0691 0.1629 0.1999 0.050 Uiso 1 1 calc R . .
H14B H 0.0019 0.1404 0.1238 0.050 Uiso 1 1 calc R . .
H14C H 0.1452 0.0985 0.1236 0.050 Uiso 1 1 calc R . .
C15 C 0.11360(15) 0.03062(11) 0.31555(10) 0.0277(3) Uani 1 1 d . . .
H15 H 0.0381 0.0588 0.3476 0.033 Uiso 1 1 calc R . .
C16 C 0.22205(15) 0.05828(11) 0.33512(9) 0.0267(3) Uani 1 1 d . . .
C17 C 0.34858(14) 0.01583(11) 0.28974(9) 0.0263(3) Uani 1 1 d . . .
C18 C 0.33603(14) -0.04951(11) 0.21713(9) 0.0261(3) Uani 1 1 d . . .
H18 H 0.4114 -0.0732 0.1827 0.031 Uiso 1 1 calc R . .
O19 O 0.42926(10) 0.10218(8) 0.26461(7) 0.0302(3) Uani 1 1 d . . .
C20 C 0.38526(17) 0.17970(13) 0.20872(11) 0.0366(4) Uani 1 1 d . . .
H20A H 0.3853 0.1454 0.1565 0.055 Uiso 1 1 calc R . .
H20B H 0.4408 0.2406 0.2002 0.055 Uiso 1 1 calc R . .
H20C H 0.2995 0.2064 0.2310 0.055 Uiso 1 1 calc R . .
O21 O 0.40496(11) -0.04579(9) 0.34773(7) 0.0321(3) Uani 1 1 d . . .
C22 C 0.52194(17) -0.10357(13) 0.31630(11) 0.0379(4) Uani 1 1 d . . .
H22A H 0.5044 -0.1722 0.2936 0.057 Uiso 1 1 calc R . .
H22B H 0.5707 -0.1187 0.3605 0.057 Uiso 1 1 calc R . .
H22C H 0.5702 -0.0592 0.2734 0.057 Uiso 1 1 calc R . .
C23 C 0.22636(15) 0.13215(12) 0.39880(10) 0.0290(3) Uani 1 1 d . . .
C24 C 0.23000(15) 0.19891(12) 0.44886(10) 0.0287(3) Uani 1 1 d . . .
C25 C 0.23152(15) 0.28127(12) 0.50722(9) 0.0280(3) Uani 1 1 d . . .
C26 C 0.12742(16) 0.35512(12) 0.52592(10) 0.0305(3) Uani 1 1 d . . .
H26 H 0.0557 0.3501 0.5002 0.037 Uiso 1 1 calc R . .
C27 C 0.12917(17) 0.43504(13) 0.58159(10) 0.0359(4) Uani 1 1 d . . .
H27 H 0.0589 0.4853 0.5938 0.043 Uiso 1 1 calc R . .
C28 C 0.23305(18) 0.44233(13) 0.61982(11) 0.0391(4) Uani 1 1 d . . .
H28 H 0.2332 0.4969 0.6587 0.047 Uiso 1 1 calc R . .
C29 C 0.33652(18) 0.37049(14) 0.60156(11) 0.0375(4) Uani 1 1 d . . .
H29 H 0.4077 0.3758 0.6277 0.045 Uiso 1 1 calc R . .
C30 C 0.33612(16) 0.29077(13) 0.54496(10) 0.0319(4) Uani 1 1 d . . .
H30 H 0.4078 0.2422 0.5318 0.038 Uiso 1 1 calc R . .
C31 C -0.1491(2) 0.20130(15) 0.43544(12) 0.0465(5) Uani 1 1 d . . .
H31 H -0.0935 0.2177 0.4715 0.056 Uiso 1 1 calc R . .
C32 C -0.2501(2) 0.13679(17) 0.46278(14) 0.0627(7) Uani 1 1 d . . .
H32 H -0.2634 0.1089 0.5174 0.075 Uiso 1 1 calc R . .
C33 C -0.3309(2) 0.11346(16) 0.41050(17) 0.0610(7) Uani 1 1 d . . .
H33 H -0.4008 0.0707 0.4296 0.073 Uiso 1 1 calc R . .
C34 C -0.31095(18) 0.15160(16) 0.33072(17) 0.0560(6) Uani 1 1 d . . .
H34 H -0.3660 0.1339 0.2947 0.067 Uiso 1 1 calc R . .
C35 C -0.21081(16) 0.21562(13) 0.30301(14) 0.0419(4) Uani 1 1 d . . .
H35 H -0.1974 0.2419 0.2480 0.050 Uiso 1 1 calc R . .
C36 C -0.12956(15) 0.24180(12) 0.35518(10) 0.0304(4) Uani 1 1 d . . .
C37 C -0.02486(14) 0.30720(11) 0.32551(10) 0.0272(3) Uani 1 1 d . . .
C38 C 0.06355(14) 0.36053(11) 0.29913(9) 0.0260(3) Uani 1 1 d . . .
C39 C 0.16859(14) 0.42437(11) 0.26793(9) 0.0248(3) Uani 1 1 d . . .
C40 C 0.18311(14) 0.45710(11) 0.17780(9) 0.0254(3) Uani 1 1 d . . .
O41 O 0.06901(10) 0.50652(8) 0.15880(7) 0.0300(3) Uani 1 1 d . . .
C42 C 0.03051(16) 0.60826(12) 0.19598(11) 0.0341(4) Uani 1 1 d . . .
H42A H 0.0158 0.5980 0.2555 0.051 Uiso 1 1 calc R . .
H42B H -0.0474 0.6369 0.1781 0.051 Uiso 1 1 calc R . .
H42C H 0.0967 0.6597 0.1798 0.051 Uiso 1 1 calc R . .
O43 O 0.20090(11) 0.35852(8) 0.13618(6) 0.0298(3) Uani 1 1 d . . .
C44 C 0.22362(18) 0.36806(14) 0.04886(10) 0.0384(4) Uani 1 1 d . . .
H44A H 0.1663 0.4250 0.0309 0.058 Uiso 1 1 calc R . .
H44B H 0.2092 0.2988 0.0259 0.058 Uiso 1 1 calc R . .
H44C H 0.3109 0.3869 0.0300 0.058 Uiso 1 1 calc R . .
C45 C 0.28875(14) 0.53119(11) 0.15156(10) 0.0266(3) Uani 1 1 d . . .
H45 H 0.3002 0.5586 0.0968 0.032 Uiso 1 1 calc R . .
C46 C 0.36763(14) 0.56151(11) 0.19909(9) 0.0252(3) Uani 1 1 d . . .
C47 C 0.36183(14) 0.51916(11) 0.28635(9) 0.0259(3) Uani 1 1 d . . .
C48 C 0.24841(14) 0.45402(11) 0.31521(9) 0.0255(3) Uani 1 1 d . . .
H48 H 0.2325 0.4324 0.3713 0.031 Uiso 1 1 calc R . .
O49 O 0.36485(10) 0.60569(8) 0.34026(7) 0.0307(3) Uani 1 1 d . . .
C50 C 0.25845(17) 0.68110(13) 0.34649(12) 0.0392(4) Uani 1 1 d . . .
H50A H 0.2467 0.7074 0.2917 0.059 Uiso 1 1 calc R . .
H50B H 0.2724 0.7426 0.3790 0.059 Uiso 1 1 calc R . .
H50C H 0.1831 0.6451 0.3730 0.059 Uiso 1 1 calc R . .
O51 O 0.47587(10) 0.45749(9) 0.28633(7) 0.0301(3) Uani 1 1 d . . .
C52 C 0.48680(17) 0.39659(13) 0.36022(11) 0.0367(4) Uani 1 1 d . . .
H52A H 0.4560 0.4421 0.4073 0.055 Uiso 1 1 calc R . .
H52B H 0.5753 0.3736 0.3604 0.055 Uiso 1 1 calc R . .
H52C H 0.4366 0.3324 0.3635 0.055 Uiso 1 1 calc R . .
C53 C 0.46292(14) 0.63618(12) 0.17022(9) 0.0271(3) Uani 1 1 d . . .
C54 C 0.53916(14) 0.70182(11) 0.14629(9) 0.0266(3) Uani 1 1 d . . .
C55 C 0.62847(14) 0.78232(11) 0.11896(10) 0.0268(3) Uani 1 1 d . . .
C56 C 0.60377(15) 0.86241(12) 0.06124(10) 0.0309(4) Uani 1 1 d . . .
H56 H 0.5281 0.8628 0.0390 0.037 Uiso 1 1 calc R . .
C57 C 0.68928(17) 0.94109(13) 0.03642(11) 0.0398(4) Uani 1 1 d . . .
H57 H 0.6719 0.9959 -0.0025 0.048 Uiso 1 1 calc R . .
C58 C 0.80049(18) 0.94027(14) 0.06813(12) 0.0440(5) Uani 1 1 d . . .
H58 H 0.8591 0.9944 0.0507 0.053 Uiso 1 1 calc R . .
C59 C 0.82633(17) 0.86127(15) 0.12483(12) 0.0408(4) Uani 1 1 d . . .
H59 H 0.9028 0.8607 0.1461 0.049 Uiso 1 1 calc R . .
C60 C 0.74038(15) 0.78266(13) 0.15065(11) 0.0331(4) Uani 1 1 d . . .
H60 H 0.7578 0.7288 0.1901 0.040 Uiso 1 1 calc R . .

loop_
_atom_site_aniso_label
_atom_site_aniso_U_11
_atom_site_aniso_U_22
_atom_site_aniso_U_33
_atom_site_aniso_U_23
_atom_site_aniso_U_13
_atom_site_aniso_U_12
C1 0.0364(8) 0.0282(8) 0.0334(9) -0.0062(6) -0.0048(7) 0.0002(6)
C2 0.0508(10) 0.0277(8) 0.0334(9) -0.0065(7) -0.0005(8) 0.0027(7)
C3 0.0649(12) 0.0273(8) 0.0309(9) -0.0093(7) -0.0103(9) -0.0012(8)
C4 0.0531(11) 0.0386(10) 0.0439(10) -0.0100(8) -0.0197(9) -0.0077(8)
C5 0.0380(9) 0.0314(8) 0.0370(9) -0.0061(7) -0.0117(8) 0.0017(7)
C6 0.0369(8) 0.0169(7) 0.0261(7) -0.0013(5) -0.0070(7) 0.0010(6)
C7 0.0316(8) 0.0174(7) 0.0294(8) -0.0011(6) -0.0063(7) 0.0006(6)
C8 0.0303(7) 0.0175(7) 0.0312(8) -0.0014(6) -0.0042(7) 0.0015(6)
C9 0.0337(8) 0.0142(6) 0.0268(8) -0.0027(5) -0.0051(7) 0.0032(5)
C10 0.0305(8) 0.0173(7) 0.0318(8) -0.0032(6) -0.0052(7) 0.0002(6)
O11 0.0345(6) 0.0203(5) 0.0363(6) -0.0035(4) 0.0007(5) -0.0030(4)
C12 0.0403(9) 0.0351(9) 0.0415(10) -0.0041(7) 0.0069(8) -0.0063(7)
O13 0.0325(6) 0.0204(5) 0.0381(6) -0.0029(4) -0.0100(5) 0.0012(4)
C14 0.0419(9) 0.0219(7) 0.0370(9) 0.0000(6) -0.0098(8) 0.0028(6)
C15 0.0334(8) 0.0190(7) 0.0296(8) -0.0050(6) -0.0031(7) 0.0049(6)
C16 0.0358(8) 0.0169(7) 0.0268(8) -0.0033(6) -0.0053(7) 0.0039(6)
C17 0.0317(8) 0.0181(7) 0.0296(8) -0.0033(6) -0.0077(7) 0.0030(6)
C18 0.0324(8) 0.0182(7) 0.0275(8) -0.0044(6) -0.0049(7) 0.0041(6)
O19 0.0319(6) 0.0235(5) 0.0367(6) -0.0040(4) -0.0097(5) -0.0011(4)
C20 0.0452(9) 0.0239(8) 0.0418(9) 0.0023(7) -0.0099(8) -0.0047(7)
O21 0.0398(6) 0.0256(5) 0.0312(6) -0.0047(4) -0.0107(5) 0.0111(5)
C22 0.0417(9) 0.0292(8) 0.0438(10) -0.0076(7) -0.0143(8) 0.0143(7)
C23 0.0351(8) 0.0209(7) 0.0306(8) -0.0030(6) -0.0055(7) 0.0039(6)
C24 0.0358(8) 0.0218(7) 0.0281(8) -0.0025(6) -0.0051(7) 0.0022(6)
C25 0.0384(8) 0.0195(7) 0.0256(8) -0.0025(6) -0.0039(7) -0.0012(6)
C26 0.0362(8) 0.0240(7) 0.0313(8) -0.0040(6) -0.0058(7) 0.0014(6)
C27 0.0451(9) 0.0256(8) 0.0357(9) -0.0086(7) -0.0025(8) 0.0030(7)
C28 0.0554(11) 0.0275(8) 0.0356(9) -0.0117(7) -0.0070(8) -0.0056(7)
C29 0.0468(10) 0.0320(9) 0.0371(9) -0.0040(7) -0.0141(8) -0.0071(7)
C30 0.0383(8) 0.0253(8) 0.0326(8) -0.0012(6) -0.0075(7) -0.0005(6)
C31 0.0616(12) 0.0370(9) 0.0384(10) -0.0120(8) 0.0071(9) -0.0189(9)
C32 0.0828(16) 0.0433(11) 0.0528(12) -0.0186(9) 0.0275(12) -0.0284(11)
C33 0.0446(11) 0.0345(10) 0.0963(18) -0.0232(11) 0.0200(12) -0.0153(8)
C34 0.0357(10) 0.0344(10) 0.1012(19) -0.0074(11) -0.0190(11) -0.0046(8)
C35 0.0370(9) 0.0261(8) 0.0654(13) -0.0006(8) -0.0171(9) -0.0012(7)
C36 0.0302(8) 0.0181(7) 0.0419(9) -0.0086(6) -0.0016(7) 0.0003(6)
C37 0.0324(8) 0.0180(7) 0.0312(8) -0.0056(6) -0.0051(7) 0.0018(6)
C38 0.0316(8) 0.0170(7) 0.0293(8) -0.0047(6) -0.0054(7) 0.0029(6)
C39 0.0296(7) 0.0139(6) 0.0300(8) -0.0027(5) -0.0028(6) 0.0021(5)
C40 0.0307(7) 0.0173(7) 0.0288(8) -0.0042(6) -0.0071(6) 0.0016(6)
O41 0.0320(6) 0.0207(5) 0.0390(6) -0.0041(4) -0.0116(5) 0.0029(4)
C42 0.0359(8) 0.0219(7) 0.0432(9) -0.0026(6) -0.0052(7) 0.0073(6)
O43 0.0427(6) 0.0184(5) 0.0279(6) -0.0066(4) -0.0045(5) 0.0000(4)
C44 0.0539(10) 0.0314(9) 0.0289(8) -0.0086(7) -0.0022(8) -0.0020(7)
C45 0.0317(8) 0.0176(7) 0.0296(8) -0.0008(6) -0.0033(7) 0.0021(6)
C46 0.0292(7) 0.0159(7) 0.0297(8) -0.0023(6) -0.0033(6) 0.0022(5)
C47 0.0292(7) 0.0197(7) 0.0298(8) -0.0034(6) -0.0079(6) 0.0015(6)
C48 0.0317(8) 0.0178(7) 0.0266(7) -0.0028(5) -0.0043(6) 0.0006(6)
O49 0.0356(6) 0.0241(5) 0.0337(6) -0.0082(4) -0.0075(5) -0.0027(4)
C50 0.0425(9) 0.0266(8) 0.0472(10) -0.0142(7) -0.0023(8) 0.0014(7)
O51 0.0291(6) 0.0265(5) 0.0345(6) 0.0027(4) -0.0070(5) 0.0027(4)
C52 0.0395(9) 0.0305(8) 0.0415(10) 0.0081(7) -0.0130(8) -0.0007(7)
C53 0.0303(8) 0.0205(7) 0.0303(8) -0.0024(6) -0.0059(7) 0.0028(6)
C54 0.0296(7) 0.0203(7) 0.0298(8) -0.0032(6) -0.0051(7) 0.0021(6)
C55 0.0296(7) 0.0188(7) 0.0312(8) -0.0069(6) -0.0014(6) -0.0002(6)
C56 0.0331(8) 0.0234(7) 0.0355(9) -0.0038(6) -0.0037(7) -0.0002(6)
C57 0.0477(10) 0.0243(8) 0.0438(10) 0.0022(7) 0.0021(8) -0.0034(7)
C58 0.0438(10) 0.0327(9) 0.0535(11) -0.0069(8) 0.0033(9) -0.0144(7)
C59 0.0335(9) 0.0404(10) 0.0497(11) -0.0123(8) -0.0056(8) -0.0081(7)
C60 0.0335(8) 0.0282(8) 0.0374(9) -0.0060(6) -0.0048(7) -0.0002(6)

loop_
_atom_type_symbol
_atom_type_description
_atom_type_scat_dispersion_real
_atom_type_scat_dispersion_imag
_atom_type_scat_source
C C 0.0033 0.0016 'International Tables Vol C Tables 4.2.6.8 and 6.1.1.4'
H H 0.0000 0.0000 'International Tables Vol C Tables 4.2.6.8 and 6.1.1.4'
O O 0.0106 0.0060 'International Tables Vol C Tables 4.2.6.8 and 6.1.1.4'

loop_
_geom_angle_atom_site_label_1
_geom_angle_atom_site_label_2
_geom_angle_atom_site_label_3
_geom_angle
_geom_angle_site_symmetry_1
_geom_angle_site_symmetry_3
_geom_angle_publ_flag
C2 C1 C6 120.36(16) . . ?
C2 C1 H1 119.8 . . ?
C6 C1 H1 119.8 . . ?
C1 C2 C3 120.11(16) . . ?
C1 C2 H2 119.9 . . ?
C3 C2 H2 119.9 . . ?
C2 C3 C4 120.11(15) . . ?
C2 C3 H3 119.9 . . ?
C4 C3 H3 119.9 . . ?
C3 C4 C5 120.10(17) . . ?
C3 C4 H4 120.0 . . ?
C5 C4 H4 120.0 . . ?
C4 C5 C6 120.30(16) . . ?
C4 C5 H5 119.8 . . ?
C6 C5 H5 119.8 . . ?
C5 C6 C1 119.01(14) . . ?
C5 C6 C7 120.91(14) . . ?
C1 C6 C7 120.04(15) . . ?
C8 C7 C6 177.02(16) . . ?
C7 C8 C9 177.32(16) . . ?
C18 C9 C8 121.05(14) . . ?
C18 C9 C10 122.10(13) . . ?
C8 C9 C10 116.85(13) . . ?
O11 C10 O13 105.36(12) . . ?
O11 C10 C15 112.47(12) . . ?
O13 C10 C15 110.41(12) . . ?
O11 C10 C9 104.93(11) . . ?
O13 C10 C9 110.73(13) . . ?
C15 C10 C9 112.60(13) . . ?
C10 O11 C12 115.50(12) . . ?
O11 C12 H12A 109.5 . . ?
O11 C12 H12B 109.5 . . ?
H12A C12 H12B 109.5 . . ?
O11 C12 H12C 109.5 . . ?
H12A C12 H12C 109.5 . . ?
H12B C12 H12C 109.5 . . ?
C10 O13 C14 115.38(12) . . ?
O13 C14 H14A 109.5 . . ?
O13 C14 H14B 109.5 . . ?
H14A C14 H14B 109.5 . . ?
O13 C14 H14C 109.5 . . ?
H14A C14 H14C 109.5 . . ?
H14B C14 H14C 109.5 . . ?
C16 C15 C10 125.26(14) . . ?
C16 C15 H15 117.4 . . ?
C10 C15 H15 117.4 . . ?
C15 C16 C23 121.94(14) . . ?
C15 C16 C17 122.09(13) . . ?
C23 C16 C17 115.95(14) . . ?
O21 C17 O19 105.61(12) . . ?
O21 C17 C18 112.14(12) . . ?
O19 C17 C18 109.79(12) . . ?
O21 C17 C16 105.46(12) . . ?
O19 C17 C16 111.07(11) . . ?
C18 C17 C16 112.50(13) . . ?
C9 C18 C17 125.11(14) . . ?
C9 C18 H18 117.4 . . ?
C17 C18 H18 117.4 . . ?
C17 O19 C20 115.10(12) . . ?
O19 C20 H20A 109.5 . . ?
O19 C20 H20B 109.5 . . ?
H20A C20 H20B 109.5 . . ?
O19 C20 H20C 109.5 . . ?
H20A C20 H20C 109.5 . . ?
H20B C20 H20C 109.5 . . ?
C17 O21 C22 115.33(13) . . ?
O21 C22 H22A 109.5 . . ?
O21 C22 H22B 109.5 . . ?
H22A C22 H22B 109.5 . . ?
O21 C22 H22C 109.5 . . ?
H22A C22 H22C 109.5 . . ?
H22B C22 H22C 109.5 . . ?
C24 C23 C16 176.19(17) . . ?
C23 C24 C25 177.96(18) . . ?
C30 C25 C26 119.04(14) . . ?
C30 C25 C24 120.97(15) . . ?
C26 C25 C24 119.98(15) . . ?
C27 C26 C25 120.05(16) . . ?
C27 C26 H26 120.0 . . ?
C25 C26 H26 120.0 . . ?
C26 C27 C28 120.29(16) . . ?
C26 C27 H27 119.9 . . ?
C28 C27 H27 119.9 . . ?
C29 C28 C27 120.22(15) . . ?
C29 C28 H28 119.9 . . ?
C27 C28 H28 119.9 . . ?
C28 C29 C30 119.85(17) . . ?
C28 C29 H29 120.1 . . ?
C30 C29 H29 120.1 . . ?
C29 C30 C25 120.53(16) . . ?
C29 C30 H30 119.7 . . ?
C25 C30 H30 119.7 . . ?
C32 C31 C36 119.9(2) . . ?
C32 C31 H31 120.0 . . ?
C36 C31 H31 120.0 . . ?
C33 C32 C31 119.9(2) . . ?
C33 C32 H32 120.0 . . ?
C31 C32 H32 120.0 . . ?
C32 C33 C34 120.51(18) . . ?
C32 C33 H33 119.7 . . ?
C34 C33 H33 119.7 . . ?
C33 C34 C35 120.0(2) . . ?
C33 C34 H34 120.0 . . ?
C35 C34 H34 120.0 . . ?
C34 C35 C36 120.4(2) . . ?
C34 C35 H35 119.8 . . ?
C36 C35 H35 119.8 . . ?
C35 C36 C31 119.21(16) . . ?
C35 C36 C37 119.99(16) . . ?
C31 C36 C37 120.77(16) . . ?
C38 C37 C36 178.51(16) . . ?
C37 C38 C39 179.77(18) . . ?
C48 C39 C38 121.97(14) . . ?
C48 C39 C40 121.98(13) . . ?
C38 C39 C40 116.05(13) . . ?
O43 C40 O41 105.46(12) . . ?
O43 C40 C45 112.61(12) . . ?
O41 C40 C45 109.87(12) . . ?
O43 C40 C39 105.13(11) . . ?
O41 C40 C39 110.74(12) . . ?
C45 C40 C39 112.72(13) . . ?
C40 O41 C42 115.40(12) . . ?
O41 C42 H42A 109.5 . . ?
O41 C42 H42B 109.5 . . ?
H42A C42 H42B 109.5 . . ?
O41 C42 H42C 109.5 . . ?
H42A C42 H42C 109.5 . . ?
H42B C42 H42C 109.5 . . ?
C40 O43 C44 115.82(12) . . ?
O43 C44 H44A 109.5 . . ?
O43 C44 H44B 109.5 . . ?
H44A C44 H44B 109.5 . . ?
O43 C44 H44C 109.5 . . ?
H44A C44 H44C 109.5 . . ?
H44B C44 H44C 109.5 . . ?
C46 C45 C40 125.05(14) . . ?
C46 C45 H45 117.5 . . ?
C40 C45 H45 117.5 . . ?
C45 C46 C53 121.54(14) . . ?
C45 C46 C47 122.11(13) . . ?
C53 C46 C47 116.35(13) . . ?
O51 C47 O49 105.55(12) . . ?
O51 C47 C48 112.53(12) . . ?
O49 C47 C48 110.07(12) . . ?
O51 C47 C46 104.74(12) . . ?
O49 C47 C46 110.99(12) . . ?
C48 C47 C46 112.64(13) . . ?
C39 C48 C47 124.86(14) . . ?
C39 C48 H48 117.6 . . ?
C47 C48 H48 117.6 . . ?
C47 O49 C50 114.48(12) . . ?
O49 C50 H50A 109.5 . . ?
O49 C50 H50B 109.5 . . ?
H50A C50 H50B 109.5 . . ?
O49 C50 H50C 109.5 . . ?
H50A C50 H50C 109.5 . . ?
H50B C50 H50C 109.5 . . ?
C47 O51 C52 115.68(12) . . ?
O51 C52 H52A 109.5 . . ?
O51 C52 H52B 109.5 . . ?
H52A C52 H52B 109.5 . . ?
O51 C52 H52C 109.5 . . ?
H52A C52 H52C 109.5 . . ?
H52B C52 H52C 109.5 . . ?
C54 C53 C46 177.50(15) . . ?
C53 C54 C55 178.56(16) . . ?
C56 C55 C60 119.18(15) . . ?
C56 C55 C54 120.45(14) . . ?
C60 C55 C54 120.37(14) . . ?
C57 C56 C55 120.08(16) . . ?
C57 C56 H56 120.0 . . ?
C55 C56 H56 120.0 . . ?
C56 C57 C58 120.19(17) . . ?
C56 C57 H57 119.9 . . ?
C58 C57 H57 119.9 . . ?
C59 C58 C57 120.29(16) . . ?
C59 C58 H58 119.9 . . ?
C57 C58 H58 119.9 . . ?
C58 C59 C60 119.85(17) . . ?
C58 C59 H59 120.1 . . ?
C60 C59 H59 120.1 . . ?
C59 C60 C55 120.40(16) . . ?
C59 C60 H60 119.8 . . ?
C55 C60 H60 119.8 . . ?

loop_
_geom_bond_atom_site_label_1
_geom_bond_atom_site_label_2
_geom_bond_distance
_geom_bond_site_symmetry_2
_geom_bond_publ_flag
C1 C2 1.379(2) . ?
C1 C6 1.401(2) . ?
C1 H1 0.9500 . ?
C2 C3 1.381(3) . ?
C2 H2 0.9500 . ?
C3 C4 1.384(3) . ?
C3 H3 0.9500 . ?
C4 C5 1.386(2) . ?
C4 H4 0.9500 . ?
C5 C6 1.389(2) . ?
C5 H5 0.9500 . ?
C6 C7 1.433(2) . ?
C7 C8 1.201(2) . ?
C8 C9 1.428(2) . ?
C9 C18 1.332(2) . ?
C9 C10 1.520(2) . ?
C10 O11 1.4127(18) . ?
C10 O13 1.418(2) . ?
C10 C15 1.500(2) . ?
O11 C12 1.438(2) . ?
C12 H12A 0.9800 . ?
C12 H12B 0.9800 . ?
C12 H12C 0.9800 . ?
O13 C14 1.4330(19) . ?
C14 H14A 0.9800 . ?
C14 H14B 0.9800 . ?
C14 H14C 0.9800 . ?
C15 C16 1.332(2) . ?
C15 H15 0.9500 . ?
C16 C23 1.430(2) . ?
C16 C17 1.519(2) . ?
C17 O21 1.4014(19) . ?
C17 O19 1.4217(18) . ?
C17 C18 1.505(2) . ?
C18 H18 0.9500 . ?
O19 C20 1.425(2) . ?
C20 H20A 0.9800 . ?
C20 H20B 0.9800 . ?
C20 H20C 0.9800 . ?
O21 C22 1.440(2) . ?
C22 H22A 0.9800 . ?
C22 H22B 0.9800 . ?
C22 H22C 0.9800 . ?
C23 C24 1.199(2) . ?
C24 C25 1.433(2) . ?
C25 C30 1.392(2) . ?
C25 C26 1.404(2) . ?
C26 C27 1.380(2) . ?
C26 H26 0.9500 . ?
C27 C28 1.386(3) . ?
C27 H27 0.9500 . ?
C28 C29 1.383(3) . ?
C28 H28 0.9500 . ?
C29 C30 1.387(2) . ?
C29 H29 0.9500 . ?
C30 H30 0.9500 . ?
C31 C32 1.392(3) . ?
C31 C36 1.393(3) . ?
C31 H31 0.9500 . ?
C32 C33 1.377(4) . ?
C32 H32 0.9500 . ?
C33 C34 1.377(4) . ?
C33 H33 0.9500 . ?
C34 C35 1.382(3) . ?
C34 H34 0.9500 . ?
C35 C36 1.390(3) . ?
C35 H35 0.9500 . ?
C36 C37 1.436(2) . ?
C37 C38 1.203(2) . ?
C38 C39 1.432(2) . ?
C39 C48 1.333(2) . ?
C39 C40 1.522(2) . ?
C40 O43 1.4090(17) . ?
C40 O41 1.4189(19) . ?
C40 C45 1.500(2) . ?
O41 C42 1.4284(18) . ?
C42 H42A 0.9800 . ?
C42 H42B 0.9800 . ?
C42 H42C 0.9800 . ?
O43 C44 1.432(2) . ?
C44 H44A 0.9800 . ?
C44 H44B 0.9800 . ?
C44 H44C 0.9800 . ?
C45 C46 1.331(2) . ?
C45 H45 0.9500 . ?
C46 C53 1.431(2) . ?
C46 C47 1.516(2) . ?
C47 O51 1.4076(18) . ?
C47 O49 1.4242(17) . ?
C47 C48 1.504(2) . ?
C48 H48 0.9500 . ?
O49 C50 1.427(2) . ?
C50 H50A 0.9800 . ?
C50 H50B 0.9800 . ?
C50 H50C 0.9800 . ?
O51 C52 1.434(2) . ?
C52 H52A 0.9800 . ?
C52 H52B 0.9800 . ?
C52 H52C 0.9800 . ?
C53 C54 1.198(2) . ?
C54 C55 1.433(2) . ?
C55 C56 1.397(2) . ?
C55 C60 1.396(2) . ?
C56 C57 1.383(2) . ?
C56 H56 0.9500 . ?
C57 C58 1.388(3) . ?
C57 H57 0.9500 . ?
C58 C59 1.380(3) . ?
C58 H58 0.9500 . ?
C59 C60 1.388(2) . ?
C59 H59 0.9500 . ?
C60 H60 0.9500 . ?
